data_2200206
loop_
_publ_author_name
'Bacsa, John'
'Darkwa, James'
'Maisela, Letladi L.'

_publ_section_title
;[Ferrocene-1,1'-diylbis(diphenylphosphine-<i>P</i>)](toluene-3,4-dithiolato)platinum(II)
 dichloromethane solvate
;
_journal_issue 3
_journal_name_full 'Acta Crystallographica Section E'
_journal_page_first m109
_journal_page_last m110
_journal_paper_doi 10.1107/S1600536801002264
_journal_volume 57
_journal_year 2001
_chemical_formula_iupac '[Pt (C34 H28 Fe P2) (C7 H6 S2)], C H2 Cl2'
_chemical_formula_moiety 'C41 H34 Fe P2 Pt S2, C H2 Cl2'
_chemical_formula_sum 'C42 H36 Cl2 Fe P2 Pt S2'
_chemical_formula_weight 988.61
_chemical_name_common ferrocenediylphosphinoplatinum
_chemical_name_systematic
;
[Ferrocene-1,1'-diylbis(diphenylphosphine-P)](3,4-toluenethio)platinum(II)
dichloromethane solvate
;
_space_group_IT_number 14
_symmetry_cell_setting monoclinic
_symmetry_space_group_name_Hall '-P 2yn'
_symmetry_space_group_name_H-M 'P 1 21/n 1'
_cell_angle_alpha 90.00
_cell_angle_beta 94.5500(10)
_cell_angle_gamma 90.00
_cell_formula_units_Z 4
_cell_length_a 14.5390(10)
_cell_length_b 14.5500(10)
_cell_length_c 17.8500(10)
_cell_measurement_reflns_used 4233
_cell_measurement_temperature 173(2)
_cell_measurement_theta_max 27
_cell_measurement_theta_min 2
_cell_volume 3764.1(4)
_computing_cell_refinement 'SCALEPACK (Otwinowski & Minor,1997)'
_computing_data_collection 'COLLECT (Nonius, 2000)'
_computing_data_reduction SCALEPACK
_computing_molecular_graphics 'PLATON (Spek, 1997)'
_computing_publication_material PLATON
_computing_structure_refinement 'SHELXL97 (Sheldrick, 1997)'
_computing_structure_solution 'SHELXS97 (Sheldrick, 1997)'
_diffrn_ambient_temperature 173(2)
_diffrn_measured_fraction_theta_full .960
_diffrn_measured_fraction_theta_max .960
_diffrn_measurement_device_type 'Nonius KappaCCD area-detector'
_diffrn_measurement_method '\f and \w scans with \q offsets'
_diffrn_radiation_monochromator graphite
_diffrn_radiation_source 'fine-focus sealed tube'
_diffrn_radiation_type 'Mo K\a'
_diffrn_radiation_wavelength .71073
_diffrn_reflns_av_R_equivalents .0748
_diffrn_reflns_av_sigmaI/netI .1042
_diffrn_reflns_limit_h_max 13
_diffrn_reflns_limit_h_min -18
_diffrn_reflns_limit_k_max 17
_diffrn_reflns_limit_k_min -18
_diffrn_reflns_limit_l_max 23
_diffrn_reflns_limit_l_min -13
_diffrn_reflns_number 20154
_diffrn_reflns_theta_full 27.48
_diffrn_reflns_theta_max 27.48
_diffrn_reflns_theta_min 1.74
_diffrn_standards_decay_% 0
_diffrn_standards_number 0
_exptl_absorpt_coefficient_mu 4.467
_exptl_absorpt_correction_T_max .489
_exptl_absorpt_correction_T_min .264
_exptl_absorpt_correction_type empirical
_exptl_absorpt_process_details '(SORTAV; Blessing, 1995)'
_exptl_crystal_colour orange
_exptl_crystal_density_diffrn 1.744
_exptl_crystal_density_method 'not measured'
_exptl_crystal_description parallelepiped
_exptl_crystal_F_000 1952
_exptl_crystal_size_max .37
_exptl_crystal_size_mid .25
_exptl_crystal_size_min .16
_refine_diff_density_max 1.431
_refine_diff_density_min -1.927
_refine_ls_extinction_method none
_refine_ls_goodness_of_fit_ref 1.041
_refine_ls_hydrogen_treatment constr
_refine_ls_matrix_type full
_refine_ls_number_parameters 453
_refine_ls_number_reflns 8290
_refine_ls_number_restraints 0
_refine_ls_restrained_S_all 1.041
_refine_ls_R_factor_all .0873
_refine_ls_R_factor_gt .0507
_refine_ls_shift/su_max .004
_refine_ls_shift/su_mean .000
_refine_ls_structure_factor_coef Fsqd
_refine_ls_weighting_details 'w = 1/[\s^2^(Fo^2^)+(0.0476P)^2^] where P = (Fo^2^+2Fc^2^)/3'
_refine_ls_weighting_scheme calc
_refine_ls_wR_factor_ref .1106
_reflns_number_gt 5735
_reflns_number_total 8290
_reflns_threshold_expression I>2\s(I)
_cod_data_source_file ob6026.cif
_cod_data_source_block I
_cod_depositor_comments
;
The following automatic conversions were performed:
'_symmetry_cell_setting' value 'Monoclinic' changed to 'monoclinic'
according to '/home/saulius/struct/CIF-dictionaries/cif_core.dic'
dictionary named 'cif_core.dic' version 2.4.1 from 2010-06-29.

Automatic conversion script
Id: cif_fix_enum 1527 2010-12-29 10:47:43Z saulius 

The following automatic conversions were performed:

'_symmetry_cell_setting' value 'Monoclinic' changed to 'monoclinic'
according to /home/saulius/struct/CIF-dictionaries/cif_core.dic
dictionary named 'cif_core.dic' version 2.4.1 from 2010-06-29.

Automatic conversion script
Id: cif_fix_values 1715 2011-07-08 13:25:40Z adriana 
;
_cod_original_sg_symbol_H-M 'P 21/n'
_cod_database_code 2200206
_cod_database_fobs_code 2200206

loop_
_symmetry_equiv_pos_as_xyz
'x, y, z'
'-x+1/2, y+1/2, -z+1/2'
'-x, -y, -z'
'x-1/2, -y-1/2, z-1/2'

loop_
_atom_site_label
_atom_site_fract_x
_atom_site_fract_y
_atom_site_fract_z
_atom_site_U_iso_or_equiv
_atom_site_adp_type
_atom_site_calc_flag
_atom_site_refinement_flags
_atom_site_occupancy
_atom_site_disorder_assembly
_atom_site_disorder_group
_atom_site_type_symbol
Pt1 -.004352(14) .873072(18) .210688(13) .01624(9) Uani d . 1 . . Pt
Fe1 .02298(6) 1.11677(7) .34546(5) .0249(2) Uani d . 1 . . Fe
P1 -.09648(10) 1.00033(12) .20765(9) .0169(4) Uani d . 1 . . P
S2 .08054(10) .73801(12) .20928(10) .0246(4) Uani d . 1 . . S
P2 .12992(10) .94373(12) .25592(9) .0193(4) Uani d . 1 . . P
S1 -.13038(10) .79108(12) .16073(10) .0233(4) Uani d . 1 . . S
C7 .1152(4) 1.1429(5) .2683(4) .0294(17) Uani d . 1 . . C
H7 .1009 1.1545 .2163 .035 Uiso calc R 1 . . H
C10 .1511(4) 1.0706(5) .3813(4) .0317(17) Uani d . 1 . . C
H10 .1655 1.0247 .4182 .038 Uiso calc R 1 . . H
C9 .1462(4) 1.1655(6) .3960(4) .041(2) Uani d . 1 . . C
H9 .1556 1.1941 .4439 .049 Uiso calc R 1 . . H
C8 .1245(4) 1.2109(6) .3260(5) .041(2) Uani d . 1 . . C
H8 .1175 1.2753 .3190 .050 Uiso calc R 1 . . H
C6 .1312(4) 1.0533(5) .3023(4) .0244(16) Uani d . 1 . . C
C40 -.1436(4) .6178(5) .1017(4) .0258(15) Uani d . 1 . . C
H40 -.2070 .6321 .0906 .031 Uiso calc R 1 . . H
C37 .0392(4) .5759(5) .1360(3) .0241(15) Uani d . 1 . . C
H37 .1021 .5601 .1482 .029 Uiso calc R 1 . . H
C29 .1932(4) .8717(4) .3271(3) .0210(14) Uani d . 1 . . C
C11 -.0740(4) 1.0798(4) .1327(3) .0206(14) Uani d . 1 . . C
C35 -.0869(4) .6826(5) .1396(3) .0213(15) Uani d . 1 . . C
C17 -.2203(3) .9779(4) .1891(3) .0186(14) Uani d . 1 . . C
C39 -.1118(4) .5345(5) .0800(4) .0291(16) Uani d . 1 . . C
C2 -.1055(4) 1.1606(5) .3064(4) .0245(15) Uani d . 1 . . C
H2 -.1202 1.2050 .2683 .029 Uiso calc R 1 . . H
C1 -.0931(4) 1.0632(5) .2943(4) .0227(15) Uani d . 1 . . C
C22 -.2583(4) .9593(4) .1166(3) .0219(15) Uani d . 1 . . C
H22 -.2205 .9627 .0756 .026 Uiso calc R 1 . . H
C15 .0144(5) 1.1227(5) .0298(4) .0347(18) Uani d . 1 . . C
H15 .0641 1.1109 -.0002 .042 Uiso calc R 1 . . H
C16 -.0012(4) 1.0649(4) .0889(3) .0206(14) Uani d . 1 . . C
H16 .0388 1.0142 .0996 .025 Uiso calc R 1 . . H
C21 -.3502(4) .9359(5) .1037(4) .0267(16) Uani d . 1 . . C
H21 -.3759 .9254 .0538 .032 Uiso calc R 1 . . H
C23 .2132(3) .9637(5) .1860(3) .0203(15) Uani d . 1 . . C
C4 -.0730(5) 1.0942(6) .4215(4) .0379(19) Uani d . 1 . . C
H4 -.0614 1.0866 .4742 .046 Uiso calc R 1 . . H
C36 .0074(4) .6606(4) .1585(3) .0191(14) Uani d . 1 . . C
C5 -.0739(4) 1.0219(5) .3668(4) .0251(15) Uani d . 1 . . C
H5 -.0637 .9585 .3767 .030 Uiso calc R 1 . . H
C38 -.0178(4) .5139(5) .0964(3) .0286(16) Uani d . 1 . . C
H38 .0064 .4572 .0802 .034 Uiso calc R 1 . . H
C27 .2811(4) .9178(5) .0742(4) .0311(17) Uani d . 1 . . C
H27 .2799 .8809 .0302 .037 Uiso calc R 1 . . H
C34 .1431(4) .8280(5) .3796(4) .0298(17) Uani d . 1 . . C
H34 .0779 .8342 .3774 .036 Uiso calc R 1 . . H
C30 .2881(4) .8631(5) .3310(4) .0331(18) Uani d . 1 . . C
H30 .3225 .8941 .2956 .040 Uiso calc R 1 . . H
C18 -.2771(4) .9716(5) .2480(4) .0311(17) Uani d . 1 . . C
H18 -.2525 .9847 .2977 .037 Uiso calc R 1 . . H
C33 .1897(5) .7745(5) .4360(4) .0384(19) Uani d . 1 . . C
H33 .1562 .7439 .4721 .046 Uiso calc R 1 . . H
C14 -.0419(4) 1.1971(5) .0144(4) .0345(18) Uani d . 1 . . C
H14 -.0312 1.2368 -.0263 .041 Uiso calc R 1 . . H
C26 .3509(4) .9818(5) .0880(4) .0316(17) Uani d . 1 . . C
H26 .3993 .9858 .0554 .038 Uiso calc R 1 . . H
C25 .3500(4) 1.0398(6) .1490(4) .0374(19) Uani d . 1 . . C
H25 .3959 1.0860 .1574 .045 Uiso calc R 1 . . H
C24 .2817(4) 1.0300(5) .1978(4) .0279(16) Uani d . 1 . . C
H24 .2815 1.0693 .2403 .033 Uiso calc R 1 . . H
C28 .2136(4) .9068(5) .1230(4) .0256(16) Uani d . 1 . . C
H28 .1676 .8609 .1141 .031 Uiso calc R 1 . . H
C12 -.1303(4) 1.1554(5) .1160(4) .0328(18) Uani d . 1 . . C
H12 -.1809 1.1668 .1452 .039 Uiso calc R 1 . . H
C32 .2836(5) .7668(5) .4385(4) .040(2) Uani d . 1 . . C
H32 .3149 .7313 .4772 .048 Uiso calc R 1 . . H
C3 -.0921(4) 1.1788(5) .3842(4) .0364(19) Uani d . 1 . . C
H3 -.0953 1.2374 .4074 .044 Uiso calc R 1 . . H
C13 -.1142(5) 1.2141(5) .0581(4) .0398(19) Uani d . 1 . . C
H13 -.1527 1.2661 .0482 .048 Uiso calc R 1 . . H
C31 .3332(5) .8090(6) .3868(4) .039(2) Uani d . 1 . . C
H31 .3983 .8015 .3887 .047 Uiso calc R 1 . . H
Cl2 -.03592(15) .6595(2) .44390(15) .0720(7) Uani d . 1 . . Cl
C42 -.0969(4) .6922(4) .3577(3) .0197(15) Uani d . 1 . . C
H42A -.0528 .7067 .3199 .024 Uiso calc R 1 . . H
H42B -.1369 .6411 .3383 .024 Uiso calc R 1 . . H
C20 -.4042(4) .9279(6) .1626(5) .043(2) Uani d . 1 . . C
H20 -.4667 .9094 .1535 .051 Uiso calc R 1 . . H
C19 -.3689(4) .9465(6) .2353(4) .042(2) Uani d . 1 . . C
H19 -.4072 .9421 .2759 .051 Uiso calc R 1 . . H
C41 -.1741(5) .4700(6) .0356(5) .060(3) Uani d . 1 . . C
H41A -.1996 .4255 .0695 .090 Uiso calc R 1 . . H
H41B -.1391 .4375 -.0009 .090 Uiso calc R 1 . . H
H41C -.2245 .5046 .0090 .090 Uiso calc R 1 . . H
Cl1 -.16384(15) .78836(17) .37363(15) .0690(7) Uani d . 1 . . Cl

loop_
_atom_site_aniso_label
_atom_site_aniso_U_11
_atom_site_aniso_U_22
_atom_site_aniso_U_33
_atom_site_aniso_U_12
_atom_site_aniso_U_13
_atom_site_aniso_U_23
Pt1 .01589(13) .01604(14) .01638(14) .00102(11) -.00126(8) -.00084(12)
Fe1 .0293(5) .0241(6) .0211(5) -.0014(4) .0009(4) -.0078(5)
P1 .0173(7) .0145(9) .0191(9) .0027(7) .0024(6) -.0012(7)
S2 .0216(8) .0186(9) .0323(10) .0048(7) -.0049(7) -.0025(8)
P2 .0166(7) .0228(10) .0177(9) -.0004(7) -.0031(6) -.0023(8)
S1 .0182(7) .0184(9) .0327(10) .0011(7) -.0016(7) -.0052(8)
C7 .027(3) .027(5) .034(4) -.006(3) .008(3) -.002(3)
C10 .034(4) .034(5) .026(4) -.001(3) -.007(3) .000(4)
C9 .036(4) .052(6) .034(5) -.008(4) -.006(3) -.017(4)
C8 .039(4) .031(5) .054(6) -.012(4) .006(4) -.020(4)
C6 .022(3) .025(4) .024(4) -.006(3) -.007(3) -.002(3)
C40 .028(3) .024(4) .025(4) -.004(3) -.003(3) .001(3)
C37 .031(3) .025(4) .016(3) .008(3) -.001(3) .000(3)
C29 .028(3) .018(4) .016(3) .003(3) -.004(3) .002(3)
C11 .019(3) .018(4) .024(4) .004(3) -.010(3) -.003(3)
C35 .019(3) .028(4) .017(3) .002(3) .000(3) .000(3)
C17 .015(3) .018(4) .024(4) .003(3) .006(3) .001(3)
C39 .040(4) .024(4) .023(4) -.002(3) -.002(3) .000(3)
C2 .031(3) .015(3) .028(4) .006(3) .004(3) .000(3)
C1 .019(3) .030(4) .020(4) -.001(3) .006(3) -.008(3)
C22 .027(3) .018(4) .020(4) .007(3) .001(3) .003(3)
C15 .036(4) .046(5) .022(4) -.016(4) .001(3) -.006(4)
C16 .023(3) .014(4) .024(4) -.008(3) -.001(3) -.003(3)
C21 .025(3) .022(4) .032(4) -.002(3) -.005(3) .003(3)
C23 .014(3) .028(4) .018(3) .000(3) -.006(2) .005(3)
C4 .043(4) .043(5) .029(4) -.001(4) .014(3) -.013(4)
C36 .030(3) .007(3) .020(4) .001(3) -.002(3) .005(3)
C5 .032(3) .018(4) .025(4) .000(3) .005(3) -.001(3)
C38 .044(4) .014(4) .027(4) .012(3) .000(3) -.009(3)
C27 .034(4) .029(4) .030(4) .003(3) .003(3) -.002(4)
C34 .032(4) .032(5) .025(4) .012(3) -.001(3) .001(4)
C30 .029(4) .035(5) .034(4) .006(3) -.003(3) .002(4)
C18 .025(3) .038(5) .029(4) .007(3) -.002(3) -.002(4)
C33 .061(5) .038(5) .016(4) .010(4) .003(3) .000(4)
C14 .041(4) .032(5) .029(4) -.015(4) -.004(3) .008(4)
C26 .026(3) .042(5) .027(4) .007(3) .004(3) .008(4)
C25 .031(4) .046(5) .036(5) -.009(4) .005(3) .005(4)
C24 .028(3) .029(4) .027(4) -.011(3) .004(3) -.002(3)
C28 .024(3) .031(4) .022(4) .001(3) .002(3) -.004(3)
C12 .030(4) .037(5) .031(4) .001(3) .001(3) .007(4)
C32 .048(4) .034(5) .035(5) .015(4) -.015(4) .002(4)
C3 .032(4) .031(5) .048(5) .002(3) .014(3) -.012(4)
C13 .050(4) .026(5) .041(5) -.004(4) -.010(4) .011(4)
C31 .029(4) .043(5) .045(5) .012(4) -.006(3) .001(4)
Cl2 .0596(13) .077(2) .0802(19) .0027(13) .0128(12) .0085(16)
C42 .032(3) .009(3) .022(4) -.012(3) .023(3) -.009(3)
C20 .019(3) .042(5) .066(6) .001(3) -.006(4) -.006(5)
C19 .028(4) .057(6) .044(5) -.008(4) .017(3) -.017(4)
C41 .054(5) .042(6) .079(7) -.001(4) -.018(5) -.023(5)
Cl1 .0691(14) .0475(16) .0933(19) -.0009(12) .0239(13) .0012(14)

loop_
_atom_type_symbol
_atom_type_description
_atom_type_scat_dispersion_real
_atom_type_scat_dispersion_imag
_atom_type_scat_source
C C .0033 .0016 'International Tables Vol C Tables 4.2.6.8 and 6.1.1.4'
H H .0000 .0000 'International Tables Vol C Tables 4.2.6.8 and 6.1.1.4'
P P .1023 .0942 'International Tables Vol C Tables 4.2.6.8 and 6.1.1.4'
S S .1246 .1234 'International Tables Vol C Tables 4.2.6.8 and 6.1.1.4'
Fe Fe .3463 .8444 'International Tables Vol C Tables 4.2.6.8 and 6.1.1.4'
Pt Pt -1.7033 8.3905 'International Tables Vol C Tables 4.2.6.8 and 6.1.1.4'
Cl Cl .1484 .1585 'International Tables Vol C Tables 4.2.6.8 and 6.1.1.4'

loop_
_geom_angle_atom_site_label_1
_geom_angle_atom_site_label_2
_geom_angle_atom_site_label_3
_geom_angle
_geom_angle_publ_flag
P1 Pt1 P2 97.24(6) yes
P1 Pt1 S1 87.92(6) yes
P2 Pt1 S1 174.42(6) yes
P1 Pt1 S2 175.87(5) yes
P2 Pt1 S2 86.84(6) yes
S1 Pt1 S2 87.98(6) yes
C1 Fe1 C6 107.4(2) ?
C1 Fe1 C5 41.5(2) ?
C6 Fe1 C5 109.4(3) ?
C1 Fe1 C7 109.9(3) ?
C6 Fe1 C7 41.8(3) ?
C5 Fe1 C7 139.4(3) ?
C1 Fe1 C10 136.8(3) ?
C6 Fe1 C10 41.5(2) ?
C5 Fe1 C10 110.4(3) ?
C7 Fe1 C10 68.8(3) ?
C1 Fe1 C2 41.8(3) ?
C6 Fe1 C2 136.8(3) ?
C5 Fe1 C2 69.3(3) ?
C7 Fe1 C2 110.2(3) ?
C10 Fe1 C2 178.2(3) ?
C1 Fe1 C4 69.4(3) ?
C6 Fe1 C4 140.2(3) ?
C5 Fe1 C4 41.2(3) ?
C7 Fe1 C4 177.9(3) ?
C10 Fe1 C4 113.2(3) ?
C2 Fe1 C4 67.9(3) ?
C1 Fe1 C8 140.1(3) ?
C6 Fe1 C8 69.6(3) ?
C5 Fe1 C8 178.2(3) ?
C7 Fe1 C8 40.8(3) ?
C10 Fe1 C8 67.8(3) ?
C2 Fe1 C8 112.5(3) ?
C4 Fe1 C8 138.7(3) ?
C1 Fe1 C9 176.8(3) ?
C6 Fe1 C9 69.5(3) ?
C5 Fe1 C9 137.9(3) ?
C7 Fe1 C9 68.7(3) ?
C10 Fe1 C9 40.2(3) ?
C2 Fe1 C9 141.2(3) ?
C4 Fe1 C9 112.2(3) ?
C8 Fe1 C9 40.4(3) ?
C1 Fe1 C3 69.5(3) ?
C6 Fe1 C3 176.8(3) ?
C5 Fe1 C3 69.0(3) ?
C7 Fe1 C3 137.7(3) ?
C10 Fe1 C3 141.6(3) ?
C2 Fe1 C3 40.2(3) ?
C4 Fe1 C3 40.2(3) ?
C8 Fe1 C3 112.0(3) ?
C9 Fe1 C3 113.6(3) ?
C1 P1 C11 108.4(3) ?
C1 P1 C17 101.9(3) ?
C11 P1 C17 102.2(3) ?
C1 P1 Pt1 114.6(2) ?
C11 P1 Pt1 113.2(2) ?
C17 P1 Pt1 115.2(2) ?
C36 S2 Pt1 104.4(2) ?
C6 P2 C23 101.0(3) ?
C6 P2 C29 101.6(3) ?
C23 P2 C29 103.9(3) ?
C6 P2 Pt1 122.5(2) ?
C23 P2 Pt1 114.9(2) ?
C29 P2 Pt1 110.7(2) ?
C35 S1 Pt1 105.1(2) ?
C8 C7 C6 108.5(7) ?
C8 C7 Fe1 70.8(4) ?
C6 C7 Fe1 68.9(4) ?
C9 C10 C6 110.2(7) ?
C9 C10 Fe1 71.1(4) ?
C6 C10 Fe1 69.0(4) ?
C10 C9 C8 107.5(7) ?
C10 C9 Fe1 68.7(4) ?
C8 C9 Fe1 69.7(4) ?
C7 C8 C9 108.3(7) ?
C7 C8 Fe1 68.5(4) ?
C9 C8 Fe1 69.9(4) ?
C10 C6 C7 105.5(6) ?
C10 C6 P2 127.0(5) ?
C7 C6 P2 127.6(5) ?
C10 C6 Fe1 69.5(4) ?
C7 C6 Fe1 69.3(4) ?
P2 C6 Fe1 126.8(3) ?
C39 C40 C35 122.6(6) ?
C38 C37 C36 121.8(6) ?
C30 C29 C34 120.1(6) ?
C30 C29 P2 121.9(5) ?
C34 C29 P2 117.9(4) ?
C16 C11 C12 117.9(6) ?
C16 C11 P1 120.5(5) ?
C12 C11 P1 121.6(5) ?
C40 C35 C36 119.0(6) ?
C40 C35 S1 120.4(5) ?
C36 C35 S1 120.6(5) ?
C18 C17 C22 118.3(5) ?
C18 C17 P1 120.6(5) ?
C22 C17 P1 120.9(4) ?
C40 C39 C38 118.4(6) ?
C40 C39 C41 120.4(6) ?
C38 C39 C41 121.1(6) ?
C3 C2 C1 108.7(6) ?
C3 C2 Fe1 70.9(4) ?
C1 C2 Fe1 67.9(3) ?
C5 C1 C2 107.0(6) ?
C5 C1 P1 123.7(5) ?
C2 C1 P1 129.2(5) ?
C5 C1 Fe1 69.9(3) ?
C2 C1 Fe1 70.3(4) ?
P1 C1 Fe1 123.6(3) ?
C21 C22 C17 120.6(6) ?
C14 C15 C16 120.1(7) ?
C15 C16 C11 121.0(6) ?
C20 C21 C22 120.1(6) ?
C24 C23 C28 119.0(6) ?
C24 C23 P2 120.8(5) ?
C28 C23 P2 120.0(5) ?
C3 C4 C5 109.1(6) ?
C3 C4 Fe1 70.6(4) ?
C5 C4 Fe1 68.7(4) ?
C37 C36 C35 118.0(6) ?
C37 C36 S2 121.2(5) ?
C35 C36 S2 120.8(5) ?
C1 C5 C4 107.4(6) ?
C1 C5 Fe1 68.6(4) ?
C4 C5 Fe1 70.1(4) ?
C37 C38 C39 120.1(6) ?
C28 C27 C26 121.0(7) ?
C29 C34 C33 119.3(6) ?
C29 C30 C31 119.9(7) ?
C19 C18 C17 121.1(6) ?
C32 C33 C34 119.6(7) ?
C15 C14 C13 119.8(7) ?
C25 C26 C27 120.0(6) ?
C26 C25 C24 119.1(7) ?
C25 C24 C23 121.3(7) ?
C27 C28 C23 119.4(6) ?
C13 C12 C11 121.4(7) ?
C31 C32 C33 121.4(7) ?
C2 C3 C4 107.8(7) ?
C2 C3 Fe1 69.0(4) ?
C4 C3 Fe1 69.1(4) ?
C12 C13 C14 119.8(7) ?
C32 C31 C30 119.7(6) ?
Cl1 C42 Cl2 108.7(3) ?
C21 C20 C19 120.8(6) ?
C20 C19 C18 119.0(6) ?

loop_
_geom_bond_atom_site_label_1
_geom_bond_atom_site_label_2
_geom_bond_site_symmetry_2
_geom_bond_distance
_geom_bond_publ_flag
Pt1 P1 . 2.2835(16) yes
Pt1 P2 . 2.2956(15) yes
Pt1 S1 . 2.3058(15) yes
Pt1 S2 . 2.3217(16) yes
Fe1 C1 . 2.012(6) ?
Fe1 C6 . 2.028(6) ?
Fe1 C5 . 2.029(6) ?
Fe1 C7 . 2.033(7) ?
Fe1 C10 . 2.035(6) ?
Fe1 C2 . 2.044(6) ?
Fe1 C4 . 2.048(7) ?
Fe1 C8 . 2.063(7) ?
Fe1 C9 . 2.067(7) ?
Fe1 C3 . 2.068(6) ?
P1 C1 . 1.794(6) ?
P1 C11 . 1.818(7) ?
P1 C17 . 1.833(5) ?
S2 C36 . 1.752(6) ?
P2 C6 . 1.796(7) ?
P2 C23 . 1.830(6) ?
P2 C29 . 1.837(6) ?
S1 C35 . 1.753(7) ?
C7 C8 . 1.427(9) ?
C7 C6 . 1.450(9) ?
C10 C9 . 1.408(11) ?
C10 C6 . 1.439(9) ?
C9 C8 . 1.427(11) ?
C40 C39 . 1.364(9) ?
C40 C35 . 1.392(9) ?
C37 C38 . 1.382(8) ?
C37 C36 . 1.387(8) ?
C29 C30 . 1.382(8) ?
C29 C34 . 1.386(9) ?
C11 C16 . 1.382(8) ?
C11 C12 . 1.389(9) ?
C35 C36 . 1.422(8) ?
C17 C18 . 1.389(8) ?
C17 C22 . 1.394(8) ?
C39 C38 . 1.407(8) ?
C39 C41 . 1.488(9) ?
C2 C3 . 1.412(9) ?
C2 C1 . 1.448(9) ?
C1 C5 . 1.433(9) ?
C22 C21 . 1.381(8) ?
C15 C14 . 1.371(10) ?
C15 C16 . 1.381(9) ?
C21 C20 . 1.366(9) ?
C23 C24 . 1.390(8) ?
C23 C28 . 1.396(8) ?
C4 C3 . 1.416(10) ?
C4 C5 . 1.435(9) ?
C27 C28 . 1.372(8) ?
C27 C26 . 1.385(9) ?
C34 C33 . 1.402(9) ?
C30 C31 . 1.392(9) ?
C18 C19 . 1.386(8) ?
C33 C32 . 1.368(9) ?
C14 C13 . 1.380(9) ?
C26 C25 . 1.379(10) ?
C25 C24 . 1.379(8) ?
C12 C13 . 1.374(10) ?
C32 C31 . 1.363(10) ?
Cl2 C42 . 1.778(7) ?
C42 Cl1 . 1.740(6) ?
C20 C19 . 1.384(10) ?
